data_7245987
loop_
_publ_author_name
'Behrens, Karsten'
'Balischewski, Christian'
'Sperlich, Eric'
'Menski, Antonia'
'Balderas-Valadez, Ruth Fabiola'
'Pacholski, Claudia'
'G\"unter, Christina'
'Lubahn, Susanne'
'Kelling, Alexandra'
'Taubert, Andreas'

_publ_section_title
;
 Mixed chloridometallate(ii) ionic liquids with tunable color and optical
 response for potential ammonia sensors
;
_journal_issue 54
_journal_name_full 'RSC Advances'
_journal_page_first 35072
_journal_page_last 35082
_journal_paper_doi 10.1039/D2RA05581C
_journal_volume 12
_journal_year 2022
_chemical_formula_moiety '2(C9 H14 N), Cl4 Co0.46 Zn0.54'
_chemical_formula_sum 'C18 H28 Cl4 Co0.46 N2 Zn0.54'
_chemical_formula_weight 476.64
_chemical_name_systematic
; 
 Bis(N-butylpyridinium) tetrachlorido-0.46-cobaltate(II)-0.54-zincate(II)
;
_space_group_crystal_system monoclinic
_space_group_IT_number 14
_space_group_name_Hall '-P 2yn'
_space_group_name_H-M_alt 'P 1 21/n 1'
_atom_sites_solution_hydrogens mixed
_atom_sites_solution_primary direct
_atom_sites_solution_secondary difmap
_audit_creation_method SHELXL-2018/3
_audit_update_record
;
2022-03-11 deposited with the CCDC.	2022-11-22 downloaded from the CCDC.
;
_cell_angle_alpha 90
_cell_angle_beta 110.442(2)
_cell_angle_gamma 90
_cell_formula_units_Z 8
_cell_length_a 15.3694(4)
_cell_length_b 18.7506(5)
_cell_length_c 16.7373(4)
_cell_measurement_reflns_used 116107
_cell_measurement_temperature 210(2)
_cell_measurement_theta_max 33.09
_cell_measurement_theta_min 2.60
_cell_volume 4519.7(2)
_computing_cell_refinement 'X-AREA (Stoe, 2015)'
_computing_data_collection 'X-AREA (Stoe, 2015)'
_computing_data_reduction 'X-RED (Stoe, 2015)'
_computing_publication_material
;
SHELXL-2018/3 (Sheldrick, 2018)
Diamond (Blankenburg, 2020)
;
_computing_structure_refinement 'SHELXL-2018/3 (Sheldrick, 2018)'
_computing_structure_solution 'SHELXS-2013/1 (Sheldrick, 2013)'
_diffrn_ambient_temperature 210(2)
_diffrn_detector 'Pilatus 200K'
_diffrn_measured_fraction_theta_full 0.998
_diffrn_measured_fraction_theta_max 0.998
_diffrn_measurement_details
; 
 5522 frames, exposure time = 5 s per frame,
 detector distance = 60 mm, \D\w = 0.5 \%
;
_diffrn_measurement_device '4-circle goniometer'
_diffrn_measurement_device_type 'STOE StadiVari'
_diffrn_measurement_method 'rotation method, \w scans'
_diffrn_radiation_collimation '0.3 mm diameter'
_diffrn_radiation_monochromator 'graded multilayer mirror'
_diffrn_radiation_source 'Genix Microfocus'
_diffrn_radiation_type MoK\a
_diffrn_radiation_wavelength 0.71073
_diffrn_reflns_av_R_equivalents 0.0434
_diffrn_reflns_av_unetI/netI 0.0191
_diffrn_reflns_Laue_measured_fraction_full 0.998
_diffrn_reflns_Laue_measured_fraction_max 0.998
_diffrn_reflns_limit_h_max 18
_diffrn_reflns_limit_h_min -18
_diffrn_reflns_limit_k_max 22
_diffrn_reflns_limit_k_min -22
_diffrn_reflns_limit_l_max 19
_diffrn_reflns_limit_l_min -19
_diffrn_reflns_number 157574
_diffrn_reflns_point_group_measured_fraction_full 0.998
_diffrn_reflns_point_group_measured_fraction_max 0.998
_diffrn_reflns_theta_full 25.000
_diffrn_reflns_theta_max 25.000
_diffrn_reflns_theta_min 2.480
_diffrn_source_current 1.000
_diffrn_source_voltage 50
_exptl_absorpt_coefficient_mu 1.414
_exptl_absorpt_correction_T_max 0.6894
_exptl_absorpt_correction_T_min 0.6849
_exptl_absorpt_correction_type sphere
_exptl_absorpt_process_details 'STOE X-AREA (STOE & Cie, 2015)'
_exptl_crystal_colour blue
_exptl_crystal_density_diffrn 1.401
_exptl_crystal_density_method 'not measured'
_exptl_crystal_description plate
_exptl_crystal_F_000 1973
_exptl_crystal_size_max 0.700
_exptl_crystal_size_mid 0.300
_exptl_crystal_size_min 0.120
_exptl_crystal_size_rad 0.180
_refine_diff_density_max 0.660
_refine_diff_density_min -0.261
_refine_diff_density_rms 0.041
_refine_ls_extinction_method none
_refine_ls_goodness_of_fit_ref 0.971
_refine_ls_hydrogen_treatment mixed
_refine_ls_matrix_type full
_refine_ls_number_parameters 529
_refine_ls_number_reflns 7947
_refine_ls_number_restraints 0
_refine_ls_restrained_S_all 0.971
_refine_ls_R_factor_all 0.0341
_refine_ls_R_factor_gt 0.0231
_refine_ls_shift/su_max 0.001
_refine_ls_shift/su_mean 0.000
_refine_ls_structure_factor_coef Fsqd
_refine_ls_weighting_details 'w=1/[\s^2^(Fo^2^)+(0.0342P)^2^] where P=(Fo^2^+2Fc^2^)/3'
_refine_ls_weighting_scheme calc
_refine_ls_wR_factor_gt 0.0553
_refine_ls_wR_factor_ref 0.0579
_reflns_Friedel_coverage 0.000
_reflns_number_gt 6229
_reflns_number_total 7947
_reflns_threshold_expression 'I > 2\s(I)'
_cod_data_source_file d2ra05581c2.cif
_cod_data_source_block Behr9p
_cod_original_sg_symbol_H-M 'P 21/n'
_cod_database_code 7245987
_shelx_space_group_comment
;
The symmetry employed for this shelxl refinement is uniquely defined
by the following loop, which should always be used as a source of
symmetry information in preference to the above space-group names.
They are only intended as comments.
;
_shelx_estimated_absorpt_t_min 0.438
_shelx_estimated_absorpt_t_max 0.849

loop_
_space_group_symop_operation_xyz
'x, y, z'
'-x+1/2, y+1/2, -z+1/2'
'-x, -y, -z'
'x-1/2, -y-1/2, z-1/2'

loop_
_atom_site_label
_atom_site_type_symbol
_atom_site_fract_x
_atom_site_fract_y
_atom_site_fract_z
_atom_site_U_iso_or_equiv
_atom_site_adp_type
_atom_site_occupancy
_atom_site_site_symmetry_order
_atom_site_calc_flag
_atom_site_refinement_flags_posn
_atom_site_refinement_flags_adp
_atom_site_refinement_flags_occupancy
_atom_site_disorder_assembly
_atom_site_disorder_group
C1 C 0.53280(13) 0.26025(10) 0.84209(12) 0.0350(4) Uani 1 1 d . . . . .
H1 H 0.481051 0.290109 0.818275 0.042 Uiso 1 1 calc R U . . .
C2 C 0.58546(15) 0.26600(11) 0.92709(12) 0.0423(5) Uani 1 1 d . . . . .
H2 H 0.570081 0.299867 0.961394 0.051 Uiso 1 1 calc R U . . .
C3 C 0.66065(15) 0.22204(12) 0.96163(13) 0.0474(5) Uani 1 1 d . . . . .
H3 H 0.696850 0.225175 1.019839 0.057 Uiso 1 1 calc R U . . .
C4 C 0.68244(16) 0.17340(13) 0.91016(14) 0.0521(6) Uani 1 1 d . . . . .
H4 H 0.734094 0.143238 0.932857 0.063 Uiso 1 1 calc R U . . .
C5 C 0.62833(15) 0.16904(11) 0.82530(13) 0.0426(5) Uani 1 1 d . . . . .
H5 H 0.642923 0.135705 0.789960 0.051 Uiso 1 1 calc R U . . .
C6 C 0.49470(14) 0.20783(11) 0.70116(11) 0.0348(4) Uani 1 1 d . . . . .
H6A H 0.5089(14) 0.1638(11) 0.6792(13) 0.042 Uiso 1 1 d . U . . .
H6B H 0.4309(15) 0.2092(10) 0.6980(12) 0.042 Uiso 1 1 d . U . . .
C7 C 0.51217(14) 0.26906(11) 0.64963(12) 0.0346(4) Uani 1 1 d . . . . .
H7A H 0.4587(15) 0.2659(10) 0.5955(13) 0.042 Uiso 1 1 d . U . . .
H7B H 0.5064(14) 0.3131(11) 0.6745(13) 0.042 Uiso 1 1 d . U . . .
C8 C 0.60582(14) 0.26767(11) 0.63875(13) 0.0396(4) Uani 1 1 d . . . . .
H8A H 0.613827 0.221503 0.614747 0.048 Uiso 1 1 calc R U . . .
H8B H 0.654659 0.272180 0.694875 0.048 Uiso 1 1 calc R U . . .
C9 C 0.61725(19) 0.32666(14) 0.58130(16) 0.0513(6) Uani 1 1 d . . . . .
H9A H 0.571(2) 0.3222(14) 0.5271(18) 0.077 Uiso 1 1 d . U . . .
H9B H 0.6115(19) 0.3727(15) 0.6060(17) 0.077 Uiso 1 1 d . U . . .
H9C H 0.681(2) 0.3249(14) 0.5803(17) 0.077 Uiso 1 1 d . U . . .
C11 C 0.81858(13) 0.17517(9) 0.65483(12) 0.0332(4) Uani 1 1 d . . . . .
H11 H 0.797783 0.145049 0.689328 0.040 Uiso 1 1 calc R U . . .
C12 C 0.77803(14) 0.17187(10) 0.56766(12) 0.0387(4) Uani 1 1 d . . . . .
H12 H 0.729610 0.139419 0.542268 0.046 Uiso 1 1 calc R U . . .
C13 C 0.80877(14) 0.21640(10) 0.51773(12) 0.0384(4) Uani 1 1 d . . . . .
H13 H 0.780911 0.214979 0.458032 0.046 Uiso 1 1 calc R U . . .
C14 C 0.88033(14) 0.26291(10) 0.55557(12) 0.0385(4) Uani 1 1 d . . . . .
H14 H 0.902452 0.293108 0.522079 0.046 Uiso 1 1 calc R U . . .
C15 C 0.91927(13) 0.26478(10) 0.64307(11) 0.0331(4) Uani 1 1 d . . . . .
H15 H 0.968098 0.296639 0.669495 0.040 Uiso 1 1 calc R U . . .
C16 C 0.92629(13) 0.22794(10) 0.78563(11) 0.0348(4) Uani 1 1 d . . . . .
H16A H 0.984368 0.255151 0.803113 0.042 Uiso 1 1 calc R U . . .
H16B H 0.939722 0.180372 0.811275 0.042 Uiso 1 1 calc R U . . .
C17 C 0.85557(15) 0.26574(11) 0.81678(12) 0.0431(5) Uani 1 1 d . . . . .
H17A H 0.837400 0.310854 0.785868 0.052 Uiso 1 1 calc R U . . .
H17B H 0.799861 0.235984 0.803302 0.052 Uiso 1 1 calc R U . . .
C18 C 0.89258(17) 0.28100(12) 0.91222(13) 0.0501(5) Uani 1 1 d . . . . .
H18A H 0.840382 0.293255 0.930443 0.060 Uiso 1 1 calc R U . . .
H18B H 0.921449 0.237599 0.942619 0.060 Uiso 1 1 calc R U . . .
C19 C 0.96166(19) 0.33991(13) 0.93665(15) 0.0628(7) Uani 1 1 d . . . . .
H19A H 0.977193 0.350686 0.996720 0.094 Uiso 1 1 calc R U . . .
H19B H 0.935560 0.381961 0.903082 0.094 Uiso 1 1 calc R U . . .
H19C H 1.017301 0.325511 0.926096 0.094 Uiso 1 1 calc R U . . .
C20 C 0.46461(14) 0.48265(10) 0.65378(12) 0.0373(4) Uani 1 1 d . . . . .
H20 H 0.514617 0.450987 0.676503 0.045 Uiso 1 1 calc R U . . .
C21 C 0.41058(15) 0.47800(11) 0.56981(13) 0.0445(5) Uani 1 1 d . . . . .
H21 H 0.423001 0.443144 0.534869 0.053 Uiso 1 1 calc R U . . .
C22 C 0.33754(15) 0.52476(12) 0.53640(13) 0.0471(5) Uani 1 1 d . . . . .
H22 H 0.299813 0.522256 0.478561 0.057 Uiso 1 1 calc R U . . .
C23 C 0.32075(16) 0.57513(12) 0.58907(14) 0.0486(5) Uani 1 1 d . . . . .
H23 H 0.271259 0.607398 0.567356 0.058 Uiso 1 1 calc R U . . .
C24 C 0.37627(14) 0.57811(10) 0.67307(13) 0.0407(5) Uani 1 1 d . . . . .
H24 H 0.364799 0.612533 0.709017 0.049 Uiso 1 1 calc R U . . .
C25 C 0.50846(14) 0.53509(11) 0.79583(12) 0.0399(5) Uani 1 1 d . . . . .
H25A H 0.498178 0.580492 0.820146 0.048 Uiso 1 1 calc R U . . .
H25B H 0.573352 0.534003 0.799049 0.048 Uiso 1 1 calc R U . . .
C26 C 0.49260(16) 0.47479(11) 0.84903(14) 0.0472(5) Uani 1 1 d . . . . .
H26A H 0.496129 0.429435 0.821227 0.057 Uiso 1 1 calc R U . . .
H26B H 0.542547 0.475155 0.904817 0.057 Uiso 1 1 calc R U . . .
C27 C 0.40188(17) 0.47864(13) 0.86210(16) 0.0564(6) Uani 1 1 d . . . . .
H27A H 0.351609 0.476086 0.806621 0.068 Uiso 1 1 calc R U . . .
H27B H 0.397079 0.524628 0.888075 0.068 Uiso 1 1 calc R U . . .
C28 C 0.3897(2) 0.41812(15) 0.9195(2) 0.0659(7) Uani 1 1 d . . . . .
H28A H 0.441(2) 0.4150(17) 0.970(2) 0.099 Uiso 1 1 d . U . . .
H28B H 0.392(2) 0.3728(17) 0.894(2) 0.099 Uiso 1 1 d . U . . .
H28C H 0.327(2) 0.4233(16) 0.9273(19) 0.099 Uiso 1 1 d . U . . .
C29 C 1.07454(13) 0.48856(10) 0.84681(12) 0.0347(4) Uani 1 1 d . . . . .
H29 H 1.024873 0.457636 0.819601 0.042 Uiso 1 1 calc R U . . .
C30 C 1.10661(15) 0.49465(11) 0.93406(13) 0.0425(5) Uani 1 1 d . . . . .
H30 H 1.078780 0.468278 0.966461 0.051 Uiso 1 1 calc R U . . .
C31 C 1.17954(15) 0.53947(11) 0.97367(12) 0.0435(5) Uani 1 1 d . . . . .
H31 H 1.202631 0.543671 1.033393 0.052 Uiso 1 1 calc R U . . .
C32 C 1.21845(15) 0.57822(11) 0.92482(13) 0.0434(5) Uani 1 1 d . . . . .
H32 H 1.268087 0.609459 0.950999 0.052 Uiso 1 1 calc R U . . .
C33 C 1.18461(13) 0.57108(10) 0.83812(12) 0.0357(4) Uani 1 1 d . . . . .
H33 H 1.211100 0.597551 0.804719 0.043 Uiso 1 1 calc R U . . .
C34 C 1.08015(13) 0.51748(11) 0.70574(11) 0.0327(4) Uani 1 1 d . . . . .
H34A H 1.0235(15) 0.4890(10) 0.6891(12) 0.039 Uiso 1 1 d . U . . .
H34B H 1.0647(13) 0.5665(11) 0.6803(12) 0.039 Uiso 1 1 d . U . . .
C35 C 1.15360(13) 0.48201(11) 0.67786(12) 0.0335(4) Uani 1 1 d . . . . .
H35A H 1.2065(15) 0.5152(10) 0.6903(12) 0.040 Uiso 1 1 d . U . . .
H35B H 1.1763(14) 0.4414(11) 0.7114(13) 0.040 Uiso 1 1 d . U . . .
C36 C 1.11781(15) 0.46222(11) 0.58390(12) 0.0390(5) Uani 1 1 d . . . . .
H36A H 1.0911(15) 0.5069(11) 0.5493(13) 0.047 Uiso 1 1 d . U . . .
H36B H 1.1698(16) 0.4472(11) 0.5714(13) 0.047 Uiso 1 1 d . U . . .
C37 C 1.04749(17) 0.40179(12) 0.56240(14) 0.0442(5) Uani 1 1 d . . . . .
H37A H 1.0236(17) 0.3874(13) 0.5001(16) 0.066 Uiso 1 1 d . U . . .
H37B H 0.9913(18) 0.4139(13) 0.5740(15) 0.066 Uiso 1 1 d . U . . .
H37C H 1.0736(18) 0.3593(13) 0.5945(16) 0.066 Uiso 1 1 d . U . . .
Cl1 Cl 0.12501(3) 0.18770(2) 0.64388(3) 0.03448(11) Uani 1 1 d . . . . .
Cl2 Cl 0.33153(3) 0.18688(2) 0.83900(3) 0.03385(11) Uani 1 1 d . . . . .
Cl3 Cl 0.30752(3) 0.33042(2) 0.68343(3) 0.03698(11) Uani 1 1 d . . . . .
Cl4 Cl 0.14458(3) 0.32247(2) 0.80896(3) 0.03468(11) Uani 1 1 d . . . . .
Cl5 Cl 0.66008(3) 0.56303(2) 0.65665(3) 0.03493(11) Uani 1 1 d . . . . .
Cl6 Cl 0.68984(3) 0.40959(2) 0.80306(3) 0.03517(11) Uani 1 1 d . . . . .
Cl7 Cl 0.84923(3) 0.43423(3) 0.67394(3) 0.04037(12) Uani 1 1 d . . . . .
Cl8 Cl 0.86569(3) 0.55511(2) 0.85230(3) 0.03463(11) Uani 1 1 d . . . . .
N1 N 0.55490(10) 0.21214(8) 0.79284(9) 0.0305(3) Uani 1 1 d . . . . .
N2 N 0.88818(10) 0.22159(7) 0.69090(9) 0.0275(3) Uani 1 1 d . . . . .
N3 N 0.44718(11) 0.53210(8) 0.70458(9) 0.0323(3) Uani 1 1 d . . . . .
N4 N 1.11344(10) 0.52632(7) 0.80012(9) 0.0284(3) Uani 1 1 d . . . . .
Zn1 Zn 0.2297(5) 0.2576(4) 0.7472(4) 0.0239(6) Uani 0.536(9) 1 d . . P A 1
Co1 Co 0.2233(6) 0.2642(5) 0.7378(5) 0.0212(6) Uani 0.464(9) 1 d . . P A 2
Zn2 Zn 0.7683(5) 0.4846(4) 0.7487(5) 0.0256(5) Uani 0.547(9) 1 d . . P B 3
Co2 Co 0.7640(7) 0.4891(6) 0.7427(7) 0.0263(9) Uani 0.453(9) 1 d . . P B 4

loop_
_atom_site_aniso_label
_atom_site_aniso_U_11
_atom_site_aniso_U_22
_atom_site_aniso_U_33
_atom_site_aniso_U_23
_atom_site_aniso_U_13
_atom_site_aniso_U_12
C1 0.0361(11) 0.0355(10) 0.0363(10) -0.0008(8) 0.0162(8) 0.0030(8)
C2 0.0483(12) 0.0481(12) 0.0337(10) -0.0056(9) 0.0183(9) 0.0003(10)
C3 0.0458(13) 0.0646(14) 0.0307(10) 0.0066(10) 0.0120(9) -0.0009(11)
C4 0.0495(14) 0.0634(14) 0.0430(12) 0.0129(11) 0.0157(10) 0.0199(11)
C5 0.0471(12) 0.0429(11) 0.0410(11) 0.0018(9) 0.0194(9) 0.0142(9)
C6 0.0333(11) 0.0410(11) 0.0296(9) -0.0069(8) 0.0104(8) -0.0032(8)
C7 0.0352(11) 0.0408(11) 0.0256(9) -0.0031(8) 0.0079(8) 0.0018(9)
C8 0.0362(11) 0.0415(11) 0.0438(11) -0.0045(9) 0.0173(9) -0.0016(9)
C9 0.0498(14) 0.0588(15) 0.0485(13) -0.0026(11) 0.0212(11) -0.0126(12)
C11 0.0338(10) 0.0304(9) 0.0346(9) -0.0011(8) 0.0108(8) -0.0039(8)
C12 0.0377(11) 0.0402(11) 0.0358(10) -0.0088(8) 0.0097(8) -0.0067(9)
C13 0.0407(11) 0.0461(11) 0.0270(9) -0.0070(8) 0.0103(8) 0.0009(9)
C14 0.0437(12) 0.0427(11) 0.0320(10) 0.0017(8) 0.0167(9) -0.0015(9)
C15 0.0321(10) 0.0352(10) 0.0335(10) -0.0016(8) 0.0132(8) -0.0051(8)
C16 0.0345(10) 0.0392(10) 0.0244(9) 0.0046(7) 0.0025(7) -0.0047(8)
C17 0.0536(13) 0.0431(12) 0.0306(10) 0.0018(8) 0.0122(9) 0.0064(10)
C18 0.0634(15) 0.0524(13) 0.0333(11) 0.0006(9) 0.0154(10) -0.0023(11)
C19 0.0705(17) 0.0663(16) 0.0412(12) -0.0074(11) 0.0066(11) -0.0107(13)
C20 0.0375(11) 0.0349(10) 0.0439(11) -0.0040(8) 0.0197(9) 0.0022(8)
C21 0.0468(12) 0.0452(12) 0.0443(11) -0.0098(9) 0.0195(10) -0.0027(10)
C22 0.0460(13) 0.0571(13) 0.0376(11) 0.0023(10) 0.0137(9) -0.0037(10)
C23 0.0447(13) 0.0559(13) 0.0483(12) 0.0099(10) 0.0201(10) 0.0129(10)
C24 0.0444(12) 0.0381(11) 0.0469(12) 0.0023(9) 0.0250(10) 0.0058(9)
C25 0.0425(12) 0.0426(11) 0.0362(10) -0.0031(8) 0.0156(9) -0.0010(9)
C26 0.0549(14) 0.0461(12) 0.0436(11) 0.0002(9) 0.0211(10) 0.0032(10)
C27 0.0514(14) 0.0505(13) 0.0672(15) 0.0062(11) 0.0208(12) 0.0026(11)
C28 0.079(2) 0.0563(16) 0.0796(19) 0.0039(14) 0.0496(16) -0.0100(14)
C29 0.0330(10) 0.0344(10) 0.0393(10) -0.0020(8) 0.0158(8) -0.0040(8)
C30 0.0458(12) 0.0481(12) 0.0389(11) 0.0008(9) 0.0213(9) -0.0045(10)
C31 0.0468(13) 0.0501(12) 0.0316(10) -0.0044(9) 0.0113(9) 0.0010(10)
C32 0.0408(12) 0.0438(12) 0.0419(11) -0.0072(9) 0.0096(9) -0.0114(9)
C33 0.0356(11) 0.0323(10) 0.0384(10) -0.0004(8) 0.0119(8) -0.0070(8)
C34 0.0299(10) 0.0357(10) 0.0290(9) 0.0005(8) 0.0061(7) -0.0013(8)
C35 0.0329(10) 0.0332(10) 0.0347(10) 0.0040(8) 0.0123(8) 0.0016(8)
C36 0.0430(12) 0.0434(12) 0.0337(10) 0.0059(9) 0.0173(9) 0.0044(9)
C37 0.0477(13) 0.0420(12) 0.0386(11) -0.0033(9) 0.0098(10) 0.0021(10)
Cl1 0.0378(3) 0.0328(2) 0.0289(2) -0.00122(17) 0.00673(18) -0.00148(19)
Cl2 0.0380(3) 0.0323(2) 0.0283(2) 0.00231(17) 0.00778(18) 0.00749(19)
Cl3 0.0317(2) 0.0406(3) 0.0420(3) 0.0092(2) 0.0171(2) 0.00174(19)
Cl4 0.0298(2) 0.0416(2) 0.0346(2) -0.00333(19) 0.01367(18) 0.00465(19)
Cl5 0.0375(3) 0.0337(2) 0.0317(2) 0.00127(18) 0.00971(18) 0.00568(19)
Cl6 0.0335(2) 0.0346(2) 0.0383(2) 0.00239(18) 0.01377(19) -0.00223(18)
Cl7 0.0320(3) 0.0486(3) 0.0441(3) -0.0106(2) 0.0179(2) 0.0013(2)
Cl8 0.0381(3) 0.0324(2) 0.0299(2) -0.00312(17) 0.00749(18) -0.00362(19)
N1 0.0328(8) 0.0326(8) 0.0290(8) -0.0007(6) 0.0141(6) -0.0011(6)
N2 0.0262(8) 0.0280(7) 0.0271(7) 0.0003(6) 0.0077(6) 0.0003(6)
N3 0.0347(9) 0.0311(8) 0.0364(8) -0.0009(6) 0.0190(7) -0.0037(7)
N4 0.0274(8) 0.0261(7) 0.0313(8) 0.0002(6) 0.0099(6) 0.0010(6)
Zn1 0.0258(8) 0.0235(11) 0.0208(11) 0.0055(7) 0.0063(7) 0.0050(7)
Co1 0.0228(11) 0.0209(12) 0.0192(14) 0.0062(9) 0.0064(9) 0.0051(8)
Zn2 0.0255(8) 0.0244(10) 0.0271(9) -0.0009(8) 0.0094(6) 0.0007(7)
Co2 0.0280(12) 0.0242(12) 0.0260(12) 0.0015(8) 0.0085(8) 0.0032(7)

loop_
_atom_type_symbol
_atom_type_description
_atom_type_scat_dispersion_real
_atom_type_scat_dispersion_imag
_atom_type_scat_source
C C 0.0033 0.0016 'International Tables Vol C Tables 4.2.6.8 and 6.1.1.4'
H H 0.0000 0.0000 'International Tables Vol C Tables 4.2.6.8 and 6.1.1.4'
Cl Cl 0.1484 0.1585 'International Tables Vol C Tables 4.2.6.8 and 6.1.1.4'
N N 0.0061 0.0033 'International Tables Vol C Tables 4.2.6.8 and 6.1.1.4'
Co Co 0.3494 0.9721 'International Tables Vol C Tables 4.2.6.8 and 6.1.1.4'
Zn Zn 0.2839 1.4301 'International Tables Vol C Tables 4.2.6.8 and 6.1.1.4'

loop_
_geom_angle_atom_site_label_1
_geom_angle_atom_site_label_2
_geom_angle_atom_site_label_3
_geom_angle
_geom_angle_site_symmetry_1
_geom_angle_site_symmetry_3
_geom_angle_publ_flag
N1 C1 C2 120.31(18) . . ?
N1 C1 H1 119.8 . . ?
C2 C1 H1 119.8 . . ?
C3 C2 C1 119.61(19) . . ?
C3 C2 H2 120.2 . . ?
C1 C2 H2 120.2 . . ?
C2 C3 C4 119.25(19) . . ?
C2 C3 H3 120.4 . . ?
C4 C3 H3 120.4 . . ?
C3 C4 C5 119.7(2) . . ?
C3 C4 H4 120.2 . . ?
C5 C4 H4 120.2 . . ?
N1 C5 C4 120.22(18) . . ?
N1 C5 H5 119.9 . . ?
C4 C5 H5 119.9 . . ?
N1 C6 C7 112.02(15) . . ?
N1 C6 H6A 107.4(12) . . ?
C7 C6 H6A 109.0(12) . . ?
N1 C6 H6B 108.0(12) . . ?
C7 C6 H6B 109.1(12) . . ?
H6A C6 H6B 111.4(17) . . ?
C8 C7 C6 114.88(17) . . ?
C8 C7 H7A 114.2(12) . . ?
C6 C7 H7A 102.7(12) . . ?
C8 C7 H7B 108.0(13) . . ?
C6 C7 H7B 110.5(12) . . ?
H7A C7 H7B 106.3(17) . . ?
C7 C8 C9 112.94(18) . . ?
C7 C8 H8A 109.0 . . ?
C9 C8 H8A 109.0 . . ?
C7 C8 H8B 109.0 . . ?
C9 C8 H8B 109.0 . . ?
H8A C8 H8B 107.8 . . ?
C8 C9 H9A 109.2(16) . . ?
C8 C9 H9B 109.2(16) . . ?
H9A C9 H9B 110(2) . . ?
C8 C9 H9C 108.8(15) . . ?
H9A C9 H9C 114(2) . . ?
H9B C9 H9C 106(2) . . ?
N2 C11 C12 120.00(17) . . ?
N2 C11 H11 120.0 . . ?
C12 C11 H11 120.0 . . ?
C11 C12 C13 119.53(18) . . ?
C11 C12 H12 120.2 . . ?
C13 C12 H12 120.2 . . ?
C14 C13 C12 119.66(17) . . ?
C14 C13 H13 120.2 . . ?
C12 C13 H13 120.2 . . ?
C13 C14 C15 119.21(18) . . ?
C13 C14 H14 120.4 . . ?
C15 C14 H14 120.4 . . ?
N2 C15 C14 120.51(17) . . ?
N2 C15 H15 119.7 . . ?
C14 C15 H15 119.7 . . ?
N2 C16 C17 109.68(14) . . ?
N2 C16 H16A 109.7 . . ?
C17 C16 H16A 109.7 . . ?
N2 C16 H16B 109.7 . . ?
C17 C16 H16B 109.7 . . ?
H16A C16 H16B 108.2 . . ?
C18 C17 C16 113.19(17) . . ?
C18 C17 H17A 108.9 . . ?
C16 C17 H17A 108.9 . . ?
C18 C17 H17B 108.9 . . ?
C16 C17 H17B 108.9 . . ?
H17A C17 H17B 107.8 . . ?
C19 C18 C17 113.39(19) . . ?
C19 C18 H18A 108.9 . . ?
C17 C18 H18A 108.9 . . ?
C19 C18 H18B 108.9 . . ?
C17 C18 H18B 108.9 . . ?
H18A C18 H18B 107.7 . . ?
C18 C19 H19A 109.5 . . ?
C18 C19 H19B 109.5 . . ?
H19A C19 H19B 109.5 . . ?
C18 C19 H19C 109.5 . . ?
H19A C19 H19C 109.5 . . ?
H19B C19 H19C 109.5 . . ?
N3 C20 C21 120.74(18) . . ?
N3 C20 H20 119.6 . . ?
C21 C20 H20 119.6 . . ?
C20 C21 C22 119.59(19) . . ?
C20 C21 H21 120.2 . . ?
C22 C21 H21 120.2 . . ?
C23 C22 C21 118.98(19) . . ?
C23 C22 H22 120.5 . . ?
C21 C22 H22 120.5 . . ?
C24 C23 C22 119.8(2) . . ?
C24 C23 H23 120.1 . . ?
C22 C23 H23 120.1 . . ?
N3 C24 C23 120.41(18) . . ?
N3 C24 H24 119.8 . . ?
C23 C24 H24 119.8 . . ?
N3 C25 C26 113.70(16) . . ?
N3 C25 H25A 108.8 . . ?
C26 C25 H25A 108.8 . . ?
N3 C25 H25B 108.8 . . ?
C26 C25 H25B 108.8 . . ?
H25A C25 H25B 107.7 . . ?
C27 C26 C25 113.77(18) . . ?
C27 C26 H26A 108.8 . . ?
C25 C26 H26A 108.8 . . ?
C27 C26 H26B 108.8 . . ?
C25 C26 H26B 108.8 . . ?
H26A C26 H26B 107.7 . . ?
C26 C27 C28 112.3(2) . . ?
C26 C27 H27A 109.1 . . ?
C28 C27 H27A 109.1 . . ?
C26 C27 H27B 109.1 . . ?
C28 C27 H27B 109.1 . . ?
H27A C27 H27B 107.9 . . ?
C27 C28 H28A 111(2) . . ?
C27 C28 H28B 109.9(19) . . ?
H28A C28 H28B 102(3) . . ?
C27 C28 H28C 109.6(17) . . ?
H28A C28 H28C 115(3) . . ?
H28B C28 H28C 109(3) . . ?
N4 C29 C30 120.58(17) . . ?
N4 C29 H29 119.7 . . ?
C30 C29 H29 119.7 . . ?
C31 C30 C29 119.60(19) . . ?
C31 C30 H30 120.2 . . ?
C29 C30 H30 120.2 . . ?
C30 C31 C32 119.16(18) . . ?
C30 C31 H31 120.4 . . ?
C32 C31 H31 120.4 . . ?
C33 C32 C31 119.72(19) . . ?
C33 C32 H32 120.1 . . ?
C31 C32 H32 120.1 . . ?
N4 C33 C32 120.46(18) . . ?
N4 C33 H33 119.8 . . ?
C32 C33 H33 119.8 . . ?
N4 C34 C35 110.97(15) . . ?
N4 C34 H34A 107.8(12) . . ?
C35 C34 H34A 111.0(12) . . ?
N4 C34 H34B 106.8(11) . . ?
C35 C34 H34B 111.2(11) . . ?
H34A C34 H34B 108.9(16) . . ?
C34 C35 C36 112.71(16) . . ?
C34 C35 H35A 107.8(12) . . ?
C36 C35 H35A 110.2(12) . . ?
C34 C35 H35B 109.4(12) . . ?
C36 C35 H35B 110.3(12) . . ?
H35A C35 H35B 106.2(17) . . ?
C35 C36 C37 113.42(17) . . ?
C35 C36 H36A 108.4(11) . . ?
C37 C36 H36A 111.4(12) . . ?
C35 C36 H36B 106.1(13) . . ?
C37 C36 H36B 108.3(13) . . ?
H36A C36 H36B 109.0(18) . . ?
C36 C37 H37A 114.4(14) . . ?
C36 C37 H37B 112.6(14) . . ?
H37A C37 H37B 104(2) . . ?
C36 C37 H37C 111.1(15) . . ?
H37A C37 H37C 106.5(19) . . ?
H37B C37 H37C 108(2) . . ?
C5 N1 C1 120.94(16) . . ?
C5 N1 C6 121.12(16) . . ?
C1 N1 C6 117.94(15) . . ?
C15 N2 C11 121.08(15) . . ?
C15 N2 C16 119.86(14) . . ?
C11 N2 C16 118.92(15) . . ?
C24 N3 C20 120.46(16) . . ?
C24 N3 C25 120.90(16) . . ?
C20 N3 C25 118.64(16) . . ?
C29 N4 C33 120.49(16) . . ?
C29 N4 C34 120.10(15) . . ?
C33 N4 C34 119.39(15) . . ?
Cl2 Zn1 Cl4 112.6(3) . . ?
Cl2 Zn1 Cl3 108.7(3) . . ?
Cl4 Zn1 Cl3 111.4(3) . . ?
Cl2 Zn1 Cl1 108.6(3) . . ?
Cl4 Zn1 Cl1 106.4(3) . . ?
Cl3 Zn1 Cl1 109.1(3) . . ?
Cl3 Co1 Cl4 116.4(4) . . ?
Cl3 Co1 Cl1 114.5(4) . . ?
Cl4 Co1 Cl1 108.8(4) . . ?
Cl3 Co1 Cl2 105.6(4) . . ?
Cl4 Co1 Cl2 106.7(3) . . ?
Cl1 Co1 Cl2 103.7(3) . . ?
Cl6 Zn2 Cl7 116.2(3) . . ?
Cl6 Zn2 Cl8 111.0(3) . . ?
Cl7 Zn2 Cl8 108.8(3) . . ?
Cl6 Zn2 Cl5 107.5(3) . . ?
Cl7 Zn2 Cl5 107.4(3) . . ?
Cl8 Zn2 Cl5 105.2(3) . . ?
Cl5 Co2 Cl7 111.4(5) . . ?
Cl5 Co2 Cl8 108.3(5) . . ?
Cl7 Co2 Cl8 107.2(4) . . ?
Cl5 Co2 Cl6 109.5(4) . . ?
Cl7 Co2 Cl6 112.9(5) . . ?
Cl8 Co2 Cl6 107.4(4) . . ?

loop_
_geom_bond_atom_site_label_1
_geom_bond_atom_site_label_2
_geom_bond_distance
_geom_bond_site_symmetry_2
_geom_bond_publ_flag
C1 N1 1.343(2) . ?
C1 C2 1.373(3) . ?
C1 H1 0.9400 . ?
C2 C3 1.372(3) . ?
C2 H2 0.9400 . ?
C3 C4 1.374(3) . ?
C3 H3 0.9400 . ?
C4 C5 1.375(3) . ?
C4 H4 0.9400 . ?
C5 N1 1.339(2) . ?
C5 H5 0.9400 . ?
C6 N1 1.492(2) . ?
C6 C7 1.515(3) . ?
C6 H6A 0.96(2) . ?
C6 H6B 0.96(2) . ?
C7 C8 1.513(3) . ?
C7 H7A 0.99(2) . ?
C7 H7B 0.94(2) . ?
C8 C9 1.516(3) . ?
C8 H8A 0.9800 . ?
C8 H8B 0.9800 . ?
C9 H9A 0.94(3) . ?
C9 H9B 0.97(3) . ?
C9 H9C 0.99(3) . ?
C11 N2 1.347(2) . ?
C11 C12 1.373(3) . ?
C11 H11 0.9400 . ?
C12 C13 1.377(3) . ?
C12 H12 0.9400 . ?
C13 C14 1.373(3) . ?
C13 H13 0.9400 . ?
C14 C15 1.376(3) . ?
C14 H14 0.9400 . ?
C15 N2 1.339(2) . ?
C15 H15 0.9400 . ?
C16 N2 1.491(2) . ?
C16 C17 1.533(3) . ?
C16 H16A 0.9800 . ?
C16 H16B 0.9800 . ?
C17 C18 1.524(3) . ?
C17 H17A 0.9800 . ?
C17 H17B 0.9800 . ?
C18 C19 1.487(3) . ?
C18 H18A 0.9800 . ?
C18 H18B 0.9800 . ?
C19 H19A 0.9700 . ?
C19 H19B 0.9700 . ?
C19 H19C 0.9700 . ?
C20 N3 1.347(2) . ?
C20 C21 1.363(3) . ?
C20 H20 0.9400 . ?
C21 C22 1.379(3) . ?
C21 H21 0.9400 . ?
C22 C23 1.377(3) . ?
C22 H22 0.9400 . ?
C23 C24 1.367(3) . ?
C23 H23 0.9400 . ?
C24 N3 1.345(2) . ?
C24 H24 0.9400 . ?
C25 N3 1.489(2) . ?
C25 C26 1.511(3) . ?
C25 H25A 0.9800 . ?
C25 H25B 0.9800 . ?
C26 C27 1.487(3) . ?
C26 H26A 0.9800 . ?
C26 H26B 0.9800 . ?
C27 C28 1.539(3) . ?
C27 H27A 0.9800 . ?
C27 H27B 0.9800 . ?
C28 H28A 0.94(3) . ?
C28 H28B 0.96(3) . ?
C28 H28C 1.02(3) . ?
C29 N4 1.340(2) . ?
C29 C30 1.373(3) . ?
C29 H29 0.9400 . ?
C30 C31 1.372(3) . ?
C30 H30 0.9400 . ?
C31 C32 1.377(3) . ?
C31 H31 0.9400 . ?
C32 C33 1.366(3) . ?
C32 H32 0.9400 . ?
C33 N4 1.349(2) . ?
C33 H33 0.9400 . ?
C34 N4 1.490(2) . ?
C34 C35 1.518(3) . ?
C34 H34A 0.98(2) . ?
C34 H34B 1.01(2) . ?
C35 C36 1.520(3) . ?
C35 H35A 0.99(2) . ?
C35 H35B 0.94(2) . ?
C36 C37 1.520(3) . ?
C36 H36A 1.02(2) . ?
C36 H36B 0.94(2) . ?
C37 H37A 1.01(3) . ?
C37 H37B 0.98(3) . ?
C37 H37C 0.97(3) . ?
Cl1 Co1 2.269(9) . ?
Cl1 Zn1 2.313(7) . ?
Cl2 Zn1 2.211(6) . ?
Cl2 Co1 2.402(8) . ?
Cl3 Co1 2.207(10) . ?
Cl3 Zn1 2.309(8) . ?
Cl4 Co1 2.255(10) . ?
Cl4 Zn1 2.281(8) . ?
Cl5 Co2 2.223(11) . ?
Cl5 Zn2 2.348(8) . ?
Cl6 Zn2 2.241(8) . ?
Cl6 Co2 2.311(12) . ?
Cl7 Zn2 2.256(8) . ?
Cl7 Co2 2.270(12) . ?
Cl8 Zn2 2.277(7) . ?
Cl8 Co2 2.310(10) . ?

loop_
_geom_hbond_atom_site_label_D
_geom_hbond_atom_site_label_H
_geom_hbond_atom_site_label_A
_geom_hbond_distance_DH
_geom_hbond_distance_HA
_geom_hbond_distance_DA
_geom_hbond_angle_DHA
_geom_hbond_site_symmetry_A
_geom_hbond_publ_flag
C1 H1 Cl3 0.94 2.93 3.788(2) 152.7 . yes
C2 H2 Cl1 0.94 2.88 3.571(2) 131.3 4_666 yes
C4 H4 Cl5 0.94 2.98 3.644(2) 129.3 2_646 yes
C5 H5 Cl8 0.94 2.78 3.688(2) 161.6 2_646 yes
C6 H6A Cl8 0.96(2) 2.98(2) 3.866(2) 154.8(16) 2_646 yes
C6 H6B Cl3 0.96(2) 2.91(2) 3.613(2) 130.2(14) . yes
C11 H11 Cl5 0.94 2.87 3.7098(19) 148.6 2_646 yes
C11 H11 Cl8 0.94 2.90 3.5871(19) 130.8 2_646 yes
C14 H14 Cl2 0.94 2.90 3.5621(19) 128.9 4_665 yes
C15 H15 Cl4 0.94 2.94 3.7622(19) 147.5 1_655 yes
C16 H16A Cl4 0.98 2.74 3.693(2) 164.7 1_655 yes
C16 H16B Cl5 0.98 2.84 3.627(2) 138.0 2_646 yes
C20 H20 Cl6 0.94 2.89 3.750(2) 152.5 . yes
C23 H23 Cl2 0.94 2.98 3.645(2) 128.6 2_556 yes
C24 H24 Cl1 0.94 2.79 3.695(2) 160.9 2_556 yes
C25 H25A Cl1 0.98 2.96 3.855(2) 151.7 2_556 yes
C25 H25B Cl6 0.98 2.93 3.618(2) 128.3 . yes
C29 H29 Cl7 0.94 2.97 3.795(2) 147.2 . yes
C30 H30 Cl8 0.94 2.88 3.574(2) 131.3 3_767 yes
C33 H33 Cl1 0.94 2.90 3.5802(19) 130.0 2_656 yes
C33 H33 Cl2 0.94 2.81 3.6125(19) 143.4 2_656 yes
C34 H34A Cl7 0.98(2) 2.80(2) 3.741(2) 163.4(16) . yes
C34 H34B Cl2 1.01(2) 2.85(2) 3.634(2) 135.5(14) 2_656 yes
C35 H35B Cl4 0.94(2) 2.90(2) 3.741(2) 149.3(16) 1_655 yes

loop_
_geom_torsion_atom_site_label_1
_geom_torsion_atom_site_label_2
_geom_torsion_atom_site_label_3
_geom_torsion_atom_site_label_4
_geom_torsion
_geom_torsion_site_symmetry_1
_geom_torsion_site_symmetry_2
_geom_torsion_site_symmetry_3
_geom_torsion_site_symmetry_4
_geom_torsion_publ_flag
N1 C1 C2 C3 -0.3(3) . . . . ?
C1 C2 C3 C4 0.6(3) . . . . ?
C2 C3 C4 C5 -0.6(3) . . . . ?
C3 C4 C5 N1 0.2(3) . . . . ?
N1 C6 C7 C8 68.6(2) . . . . ?
C6 C7 C8 C9 175.63(17) . . . . ?
N2 C11 C12 C13 -0.2(3) . . . . ?
C11 C12 C13 C14 0.8(3) . . . . ?
C12 C13 C14 C15 -0.9(3) . . . . ?
C13 C14 C15 N2 0.3(3) . . . . ?
N2 C16 C17 C18 -174.38(16) . . . . ?
C16 C17 C18 C19 73.3(3) . . . . ?
N3 C20 C21 C22 0.4(3) . . . . ?
C20 C21 C22 C23 -0.2(3) . . . . ?
C21 C22 C23 C24 0.0(3) . . . . ?
C22 C23 C24 N3 0.0(3) . . . . ?
N3 C25 C26 C27 -69.1(2) . . . . ?
C25 C26 C27 C28 -177.7(2) . . . . ?
N4 C29 C30 C31 -0.4(3) . . . . ?
C29 C30 C31 C32 0.8(3) . . . . ?
C30 C31 C32 C33 -0.6(3) . . . . ?
C31 C32 C33 N4 -0.1(3) . . . . ?
N4 C34 C35 C36 171.70(16) . . . . ?
C34 C35 C36 C37 -69.4(2) . . . . ?
C4 C5 N1 C1 0.1(3) . . . . ?
C4 C5 N1 C6 -179.38(19) . . . . ?
C2 C1 N1 C5 0.0(3) . . . . ?
C2 C1 N1 C6 179.45(18) . . . . ?
C7 C6 N1 C5 -104.8(2) . . . . ?
C7 C6 N1 C1 75.7(2) . . . . ?
C14 C15 N2 C11 0.3(3) . . . . ?
C14 C15 N2 C16 -175.52(17) . . . . ?
C12 C11 N2 C15 -0.3(3) . . . . ?
C12 C11 N2 C16 175.53(17) . . . . ?
C17 C16 N2 C15 104.14(19) . . . . ?
C17 C16 N2 C11 -71.8(2) . . . . ?
C23 C24 N3 C20 0.2(3) . . . . ?
C23 C24 N3 C25 179.64(18) . . . . ?
C21 C20 N3 C24 -0.4(3) . . . . ?
C21 C20 N3 C25 -179.83(18) . . . . ?
C26 C25 N3 C24 107.0(2) . . . . ?
C26 C25 N3 C20 -73.6(2) . . . . ?
C30 C29 N4 C33 -0.2(3) . . . . ?
C30 C29 N4 C34 177.98(17) . . . . ?
C32 C33 N4 C29 0.4(3) . . . . ?
C32 C33 N4 C34 -177.74(18) . . . . ?
C35 C34 N4 C29 -111.77(19) . . . . ?
C35 C34 N4 C33 66.4(2) . . . . ?
